data_2310515
loop_
_publ_author_name
'Zachariasen, W.H.'
'Plettinger, H.A.'

_publ_section_title
;
 The crystal structure of lithium tungstate
;
_journal_name_full 'Acta Crystallographica (1,1948-23,1967)'
_journal_page_first 229
_journal_page_last 230
_journal_volume 14
_journal_year 1961
_chemical_formula_sum 'Li2 O4 W'
_chemical_name_systematic 'Li2 (W O4)'
_space_group_IT_number 148
_symmetry_space_group_name_Hall '-R 3'
_symmetry_space_group_name_H-M 'R -3 :H'
_cell_angle_alpha 90
_cell_angle_beta 90
_cell_angle_gamma 120
_cell_formula_units_Z 18
_cell_length_a 14.361
_cell_length_b 14.361
_cell_length_c 9.602
_cell_volume 1714.990
_citation_journal_id_ASTM ACCRA9
_cod_data_source_file Zachariasen_ACCRA9_1961_1432.cif
_cod_data_source_block Li2O4W1
_cod_original_cell_volume 1714.99
_cod_original_formula_sum 'Li2 O4 W1'
_cod_database_code 2310515

loop_
_symmetry_equiv_pos_as_xyz
x,y,z
-y,x-y,z
-x+y,-x,z
-x,-y,-z
y,-x+y,-z
x-y,x,-z
x+2/3,y+1/3,z+1/3
-y+2/3,x-y+1/3,z+1/3
-x+y+2/3,-x+1/3,z+1/3
-x+2/3,-y+1/3,-z+1/3
y+2/3,-x+y+1/3,-z+1/3
x-y+2/3,x+1/3,-z+1/3
x+1/3,y+2/3,z+2/3
-y+1/3,x-y+2/3,z+2/3
-x+y+1/3,-x+2/3,z+2/3
-x+1/3,-y+2/3,-z+2/3
y+1/3,-x+y+2/3,-z+2/3
x-y+1/3,x+2/3,-z+2/3

loop_
_atom_site_label
_atom_site_type_symbol
_atom_site_fract_x
_atom_site_fract_y
_atom_site_fract_z
_atom_site_occupancy
_atom_site_U_iso_or_equiv
O1 O-2 0.1117 0.2112 0.25 1 0.0
O2 O-2 -0.001 0.3275 0.2502 1 0.0
O4 O-2 -0.097 0.1235 0.4028 1 0.0
W1 W+6 -0.02035 0.19537 0.25069 1 0.0
O3 O-2 -0.0909 0.1238 0.0993 1 0.0
Li1 Li+1 -0.014 0.191 0.591 1 0.0
Li2 Li+1 -0.027 0.187 0.911 1 0.0
